data_7017428
loop_
_publ_author_name
'Roy, Suprakash'
'Javed, Saleem'
'Olmstead, Marilyn M.'
'Patra, Apurba K.'

_publ_section_title
;
 First structural example of a metal uncoordinated mesoionic
 imidazo[1,5-a]pyridine and its precursor intermediate copper complex: an
 insight to the catalytic cycle.
;
_journal_issue 48
_journal_name_full 'Dalton transactions (Cambridge, England : 2003)'
_journal_page_first 12866
_journal_page_last 12876
_journal_paper_doi 10.1039/c1dt11435b
_journal_volume 40
_journal_year 2011
_chemical_absolute_configuration unk
_chemical_compound_source 'synthesis as described'
_chemical_formula_moiety 'C16 H12 Cu2 N5 S4'
_chemical_formula_sum 'C16 H12 Cu2 N5 S4'
_chemical_formula_weight 529.63
_chemical_name_common '[(pmtpm)CuII(SCN)CuI(SCN)2]n'
_chemical_name_systematic
;
?
;
_space_group_IT_number 19
_symmetry_cell_setting orthorhombic
_symmetry_Int_Tables_number 19
_symmetry_space_group_name_Hall 'P 2ac 2ab'
_symmetry_space_group_name_H-M 'P 21 21 21'
_atom_sites_solution_hydrogens geom
_atom_sites_solution_primary direct
_atom_sites_solution_secondary difmap
_audit_creation_date 2010-07-17T12:10:34-00:00
_audit_creation_method 'WinGX routine CIF_UPDATE'
_cell_angle_alpha 90
_cell_angle_beta 90
_cell_angle_gamma 90
_cell_formula_units_Z 4
_cell_length_a 6.7778(3)
_cell_length_b 15.2422(8)
_cell_length_c 18.9036(9)
_cell_measurement_reflns_used 0
_cell_measurement_temperature 293(2)
_cell_measurement_theta_max 23.29
_cell_measurement_theta_min 1.08
_cell_measurement_wavelength 0.71073
_cell_volume 1952.90(16)
_computing_cell_refinement 'SAINT (Bruker, 2006)'
_computing_data_collection 'Apex2 (Bruker, 2006)'
_computing_data_reduction 'SAINT (Bruker, 2006)'
_computing_molecular_graphics 'Ortep-3 for Windows (Farrugia, 1997)'
_computing_publication_material 'WinGX publication routines (Farrugia, 1999)'
_computing_structure_refinement 'SHELXL-97 (Sheldrick, 2008)'
_computing_structure_solution 'SHELXS-97 (Sheldrick, 2008)'
_diffrn_ambient_temperature 293(2)
_diffrn_measured_fraction_theta_full 0.998
_diffrn_measured_fraction_theta_max 0.998
_diffrn_measurement_device_type 'Bruker SMART Apex II'
_diffrn_radiation_monochromator graphite
_diffrn_radiation_probe x-ray
_diffrn_radiation_source 'fine-focus sealed tube'
_diffrn_radiation_type MoK\a
_diffrn_radiation_wavelength 0.71073
_diffrn_reflns_av_R_equivalents 0.0692
_diffrn_reflns_av_unetI/netI 0.0392
_diffrn_reflns_limit_h_max 7
_diffrn_reflns_limit_h_min -7
_diffrn_reflns_limit_k_max 16
_diffrn_reflns_limit_k_min -16
_diffrn_reflns_limit_l_max 21
_diffrn_reflns_limit_l_min -21
_diffrn_reflns_number 19783
_diffrn_reflns_theta_full 23.29
_diffrn_reflns_theta_max 23.29
_diffrn_reflns_theta_min 1.72
_exptl_absorpt_coefficient_mu 2.617
_exptl_absorpt_correction_T_max 0.4420
_exptl_absorpt_correction_T_min 0.4350
_exptl_absorpt_correction_type cylinder
_exptl_crystal_colour 'greenish yellow'
_exptl_crystal_density_diffrn 1.801
_exptl_crystal_density_method 'not measured'
_exptl_crystal_description block
_exptl_crystal_F_000 1060
_exptl_crystal_size_max 0.3
_exptl_crystal_size_mid 0.24
_exptl_crystal_size_min 0.2
_exptl_crystal_size_rad 0.2000
_refine_diff_density_max 1.574
_refine_diff_density_min -0.791
_refine_diff_density_rms 0.101
_refine_ls_abs_structure_details 'Flack (1983)'
_refine_ls_abs_structure_Flack 0.53(3)
_refine_ls_extinction_method none
_refine_ls_goodness_of_fit_ref 1.085
_refine_ls_hydrogen_treatment constr
_refine_ls_matrix_type full
_refine_ls_number_parameters 245
_refine_ls_number_reflns 2816
_refine_ls_number_restraints 0
_refine_ls_restrained_S_all 1.085
_refine_ls_R_factor_all 0.0604
_refine_ls_R_factor_gt 0.0506
_refine_ls_shift/su_max 0
_refine_ls_shift/su_mean 0
_refine_ls_structure_factor_coef Fsqd
_refine_ls_weighting_details 'calc w=1/[\s^2^(Fo^2^)+(0.0558P)^2^+5.5222P] where P=(Fo^2^+2Fc^2^)/3'
_refine_ls_weighting_scheme calc
_refine_ls_wR_factor_gt 0.1184
_refine_ls_wR_factor_ref 0.1249
_reflns_number_gt 2488
_reflns_number_total 2816
_reflns_threshold_expression >2\s(I)
_cod_data_source_file c1dt11435b.txt
_cod_data_source_block sr8
_cod_depositor_comments
;
The following automatic conversions were performed:

'_chemical_absolute_configuration' value 'Unk' changed to 'unk'
according to /home/saulius/struct/CIF-dictionaries/cif_core.dic
dictionary named 'cif_core.dic' version 2.4.1 from 2010-06-29.

Automatic conversion script
Id: cif_fix_values 1715 2011-07-08 13:25:40Z adriana 
;
_cod_database_code 7017428
_exptl_absorpt_correction_t_ave 0.4388

loop_
_symmetry_equiv_pos_as_xyz
'x, y, z'
'-x+1/2, -y, z+1/2'
'x+1/2, -y+1/2, -z'
'-x, y+1/2, -z+1/2'

loop_
_atom_site_label
_atom_site_type_symbol
_atom_site_fract_x
_atom_site_fract_y
_atom_site_fract_z
_atom_site_U_iso_or_equiv
_atom_site_adp_type
_atom_site_occupancy
_atom_site_symmetry_multiplicity
_atom_site_calc_flag
_atom_site_refinement_flags
Cu1 Cu 0.21588(17) 0.77914(6) 0.66016(5) 0.0443(3) Uani 1 1 d .
Cu2 Cu 0.2031(2) 1.15406(9) 0.59371(6) 0.0690(4) Uani 1 1 d .
S1 S 0.3094(4) 0.66737(14) 0.58000(11) 0.0473(5) Uani 1 1 d .
S2 S -0.1745(4) 0.73763(13) 0.66453(11) 0.0482(5) Uani 1 1 d .
S3 S -0.0075(4) 1.02583(18) 0.55928(14) 0.0664(7) Uani 1 1 d .
S4 S 0.5020(4) 1.10540(16) 0.54919(12) 0.0515(6) Uani 1 1 d .
N1 N 0.2456(10) 0.8590(4) 0.7458(3) 0.0409(16) Uani 1 1 d .
N2 N 0.2737(10) 0.6894(4) 0.7311(3) 0.0385(16) Uani 1 1 d .
N3 N -0.1945(13) 0.6787(5) 0.8035(4) 0.063(2) Uani 1 1 d .
N4 N 0.1842(14) 0.8711(5) 0.5881(4) 0.057(2) Uani 1 1 d .
N5 N 0.6059(13) 1.2464(6) 0.4617(4) 0.062(2) Uani 1 1 d .
C1 C 0.2287(13) 0.9457(5) 0.7509(4) 0.044(2) Uani 1 1 d .
H1 H 0.2108 0.9785 0.7099 0.053 Uiso 1 1 calc R
C2 C 0.2371(12) 0.9890(5) 0.8159(4) 0.046(2) Uani 1 1 d .
H2 H 0.2236 1.0496 0.8183 0.055 Uiso 1 1 calc R
C3 C 0.2654(13) 0.9409(5) 0.8756(4) 0.048(2) Uani 1 1 d .
H3 H 0.2732 0.9687 0.9193 0.057 Uiso 1 1 calc R
C4 C 0.2823(13) 0.8515(6) 0.8714(4) 0.046(2) Uani 1 1 d .
H4 H 0.2993 0.8181 0.9121 0.055 Uiso 1 1 calc R
C5 C 0.2740(13) 0.8115(5) 0.8061(4) 0.0386(19) Uani 1 1 d .
C6 C 0.2880(13) 0.7185(5) 0.7951(4) 0.0404(18) Uani 1 1 d .
H6 H 0.3068 0.6803 0.8329 0.049 Uiso 1 1 calc R
C7 C 0.2779(12) 0.5991(5) 0.7132(4) 0.0351(17) Uani 1 1 d .
C8 C 0.2694(13) 0.5305(5) 0.7615(4) 0.043(2) Uani 1 1 d .
H8 H 0.2725 0.542 0.8098 0.052 Uiso 1 1 calc R
C9 C 0.2563(12) 0.4457(6) 0.7374(5) 0.052(2) Uani 1 1 d .
H9 H 0.2506 0.4001 0.77 0.063 Uiso 1 1 calc R
C10 C 0.2515(13) 0.4268(5) 0.6673(5) 0.053(2) Uani 1 1 d .
H10 H 0.2415 0.3688 0.6524 0.063 Uiso 1 1 calc R
C11 C 0.2612(12) 0.4928(5) 0.6187(4) 0.045(2) Uani 1 1 d .
H11 H 0.2573 0.4797 0.5706 0.054 Uiso 1 1 calc R
C12 C 0.2770(13) 0.5794(4) 0.6408(4) 0.0383(19) Uani 1 1 d .
C13 C 0.1115(17) 0.6532(7) 0.5168(5) 0.068(3) Uani 1 1 d .
H13A H 0.1186 0.6986 0.4817 0.101 Uiso 1 1 calc R
H13B H -0.013 0.6565 0.5409 0.101 Uiso 1 1 calc R
H13C H 0.124 0.597 0.4944 0.101 Uiso 1 1 calc R
C14 C -0.1880(13) 0.7043(5) 0.7458(4) 0.0419(19) Uani 1 1 d .
C15 C 0.1147(15) 0.9313(7) 0.5795(5) 0.055(3) Uani 1 1 d .
C16 C 0.5649(15) 1.1871(6) 0.4982(4) 0.050(2) Uani 1 1 d .

loop_
_atom_site_aniso_label
_atom_site_aniso_U_11
_atom_site_aniso_U_22
_atom_site_aniso_U_33
_atom_site_aniso_U_23
_atom_site_aniso_U_13
_atom_site_aniso_U_12
Cu1 0.0599(7) 0.0365(5) 0.0365(5) 0.0057(4) -0.0009(5) 0.0008(5)
Cu2 0.0769(9) 0.0857(9) 0.0443(6) 0.0107(6) 0.0089(7) 0.0261(8)
S1 0.0548(14) 0.0482(12) 0.0388(11) 0.0047(9) 0.0046(11) 0.0049(12)
S2 0.0575(14) 0.0460(12) 0.0413(11) 0.0017(10) -0.0031(11) 0.0010(10)
S3 0.0644(17) 0.0696(18) 0.0652(15) 0.0021(14) -0.0133(14) 0.0070(14)
S4 0.0561(15) 0.0500(14) 0.0485(13) -0.0004(11) 0.0021(12) 0.0047(12)
N1 0.037(4) 0.045(4) 0.041(4) 0.001(3) 0.000(3) -0.007(3)
N2 0.040(4) 0.043(4) 0.033(3) 0.002(3) 0.003(3) -0.003(3)
N3 0.065(6) 0.073(5) 0.050(5) -0.004(4) 0.001(5) -0.013(5)
N4 0.079(6) 0.020(3) 0.070(5) -0.008(3) 0.027(5) 0.003(4)
N5 0.065(6) 0.074(6) 0.047(5) -0.009(4) 0.005(4) -0.022(4)
C1 0.049(6) 0.036(4) 0.047(5) 0.010(4) -0.002(4) -0.005(4)
C2 0.037(5) 0.041(4) 0.060(5) -0.006(4) -0.005(4) 0.004(4)
C3 0.048(6) 0.051(5) 0.044(5) -0.005(4) -0.006(4) -0.002(4)
C4 0.040(5) 0.057(5) 0.041(4) 0.007(4) -0.003(4) -0.003(5)
C5 0.040(5) 0.038(4) 0.038(4) 0.003(3) -0.002(4) -0.002(4)
C6 0.042(5) 0.042(4) 0.037(4) 0.011(4) -0.003(4) 0.014(5)
C7 0.032(4) 0.032(4) 0.042(4) -0.004(3) 0.001(4) 0.002(4)
C8 0.049(5) 0.042(5) 0.039(4) 0.008(4) -0.005(4) 0.005(4)
C9 0.034(6) 0.048(5) 0.075(6) 0.021(5) -0.003(5) -0.003(4)
C10 0.044(6) 0.041(4) 0.072(6) -0.006(4) 0.001(5) 0.002(4)
C11 0.043(5) 0.046(5) 0.047(5) -0.006(4) 0.000(4) 0.007(4)
C12 0.038(5) 0.029(4) 0.048(5) 0.006(3) 0.007(4) 0.005(4)
C13 0.084(8) 0.087(7) 0.032(5) -0.007(5) -0.010(5) 0.020(7)
C14 0.043(5) 0.045(5) 0.037(5) -0.005(4) 0.004(4) -0.004(4)
C15 0.064(7) 0.068(7) 0.035(5) -0.001(5) 0.005(5) -0.032(6)
C16 0.056(7) 0.059(6) 0.034(5) -0.006(5) -0.005(4) -0.010(5)

loop_
_atom_type_symbol
_atom_type_description
_atom_type_scat_dispersion_real
_atom_type_scat_dispersion_imag
_atom_type_scat_source
C C 0.0033 0.0016 'International Tables Vol C Tables 4.2.6.8 and 6.1.1.4'
H H 0 0 'International Tables Vol C Tables 4.2.6.8 and 6.1.1.4'
Cu Cu 0.3201 1.2651 'International Tables Vol C Tables 4.2.6.8 and 6.1.1.4'
N N 0.0061 0.0033 'International Tables Vol C Tables 4.2.6.8 and 6.1.1.4'
S S 0.1246 0.1234 'International Tables Vol C Tables 4.2.6.8 and 6.1.1.4'

loop_
_geom_angle_atom_site_label_1
_geom_angle_atom_site_label_2
_geom_angle_atom_site_label_3
_geom_angle
_geom_angle_site_symmetry_1
_geom_angle_site_symmetry_3
N2 Cu1 N4 174.7(3) . .
N2 Cu1 N1 81.6(2) . .
N4 Cu1 N1 97.8(3) . .
N2 Cu1 S1 83.22(18) . .
N4 Cu1 S1 95.7(2) . .
N1 Cu1 S1 156.0(2) . .
N2 Cu1 S2 90.7(2) . .
N4 Cu1 S2 94.6(3) . .
N1 Cu1 S2 102.18(19) . .
S1 Cu1 S2 96.46(8) . .
N5 Cu2 N3 111.6(3) 3_476 4_556
N5 Cu2 S4 110.4(3) 3_476 .
N3 Cu2 S4 116.3(3) 4_556 .
N5 Cu2 S3 105.9(3) 3_476 .
N3 Cu2 S3 112.7(3) 4_556 .
S4 Cu2 S3 98.86(10) . .
C12 S1 C13 104.2(5) . .
C12 S1 Cu1 95.5(3) . .
C13 S1 Cu1 108.1(3) . .
C14 S2 Cu1 99.0(3) . .
C15 S3 Cu2 108.9(3) . .
C16 S4 Cu2 101.5(4) . .
C1 N1 C5 118.6(7) . .
C1 N1 Cu1 130.1(5) . .
C5 N1 Cu1 111.2(5) . .
C6 N2 C7 123.8(6) . .
C6 N2 Cu1 114.6(5) . .
C7 N2 Cu1 121.3(5) . .
C14 N3 Cu2 171.3(7) . 4_546
C15 N4 Cu1 141.7(8) . .
C16 N5 Cu2 173.5(8) . 3_576
N1 C1 C2 122.0(7) . .
N1 C1 H1 119 . .
C2 C1 H1 119 . .
C3 C2 C1 118.9(7) . .
C3 C2 H2 120.6 . .
C1 C2 H2 120.6 . .
C2 C3 C4 120.0(8) . .
C2 C3 H3 120 . .
C4 C3 H3 120 . .
C3 C4 C5 119.3(8) . .
C3 C4 H4 120.4 . .
C5 C4 H4 120.4 . .
N1 C5 C4 121.4(7) . .
N1 C5 C6 114.3(7) . .
C4 C5 C6 124.3(7) . .
N2 C6 C5 118.0(7) . .
N2 C6 H6 121 . .
C5 C6 H6 121 . .
C8 C7 C12 118.7(7) . .
C8 C7 N2 124.9(7) . .
C12 C7 N2 116.2(6) . .
C9 C8 C7 119.6(8) . .
C9 C8 H8 120.2 . .
C7 C8 H8 120.2 . .
C10 C9 C8 121.7(8) . .
C10 C9 H9 119.1 . .
C8 C9 H9 119.1 . .
C9 C10 C11 120.0(8) . .
C9 C10 H10 120 . .
C11 C10 H10 120 . .
C10 C11 C12 120.1(8) . .
C10 C11 H11 120 . .
C12 C11 H11 120 . .
C11 C12 C7 119.9(7) . .
C11 C12 S1 122.1(6) . .
C7 C12 S1 117.9(5) . .
S1 C13 H13A 109.5 . .
S1 C13 H13B 109.5 . .
H13A C13 H13B 109.5 . .
S1 C13 H13C 109.5 . .
H13A C13 H13C 109.5 . .
H13B C13 H13C 109.5 . .
N3 C14 S2 178.3(9) . .
N4 C15 S3 175.3(10) . .
N5 C16 S4 178.6(10) . .

loop_
_geom_bond_atom_site_label_1
_geom_bond_atom_site_label_2
_geom_bond_distance
_geom_bond_site_symmetry_2
Cu1 N2 1.956(6) .
Cu1 N4 1.966(8) .
Cu1 N1 2.035(6) .
Cu1 S1 2.367(2) .
Cu1 S2 2.722(3) .
Cu2 N5 1.958(9) 3_476
Cu2 N3 1.981(8) 4_556
Cu2 S4 2.315(3) .
Cu2 S3 2.506(3) .
S1 C12 1.780(7) .
S1 C13 1.809(10) .
S2 C14 1.622(9) .
S3 C15 1.705(12) .
S4 C16 1.632(10) .
N1 C1 1.331(10) .
N1 C5 1.365(9) .
N2 C6 1.291(9) .
N2 C7 1.417(9) .
N3 C14 1.158(10) .
N3 Cu2 1.981(8) 4_546
N4 C15 1.044(11) .
N5 C16 1.170(11) .
N5 Cu2 1.958(9) 3_576
C1 C2 1.396(11) .
C1 H1 0.93 .
C2 C3 1.359(11) .
C2 H2 0.93 .
C3 C4 1.370(11) .
C3 H3 0.93 .
C4 C5 1.377(11) .
C4 H4 0.93 .
C5 C6 1.437(10) .
C6 H6 0.93 .
C7 C8 1.389(10) .
C7 C12 1.401(11) .
C8 C9 1.373(12) .
C8 H8 0.93 .
C9 C10 1.356(13) .
C9 H9 0.93 .
C10 C11 1.365(12) .
C10 H10 0.93 .
C11 C12 1.389(11) .
C11 H11 0.93 .
C13 H13A 0.96 .
C13 H13B 0.96 .
C13 H13C 0.96 .

loop_
_geom_torsion_atom_site_label_1
_geom_torsion_atom_site_label_2
_geom_torsion_atom_site_label_3
_geom_torsion_atom_site_label_4
_geom_torsion
_geom_torsion_site_symmetry_1
N2 Cu1 S1 C12 19.1(4) .
N4 Cu1 S1 C12 -166.1(4) .
N1 Cu1 S1 C12 70.1(6) .
S2 Cu1 S1 C12 -70.8(3) .
N2 Cu1 S1 C13 126.0(4) .
N4 Cu1 S1 C13 -59.3(5) .
N1 Cu1 S1 C13 176.9(6) .
S2 Cu1 S1 C13 36.1(4) .
N2 Cu1 S2 C14 29.5(3) .
N4 Cu1 S2 C14 -151.0(3) .
N1 Cu1 S2 C14 -52.1(3) .
S1 Cu1 S2 C14 112.7(3) .
N5 Cu2 S3 C15 159.0(4) 3_476
N3 Cu2 S3 C15 -78.8(4) 4_556
S4 Cu2 S3 C15 44.7(4) .
N5 Cu2 S4 C16 14.7(4) 3_476
N3 Cu2 S4 C16 -113.8(4) 4_556
S3 Cu2 S4 C16 125.4(3) .
N2 Cu1 N1 C1 -179.6(8) .
N4 Cu1 N1 C1 5.7(8) .
S1 Cu1 N1 C1 129.2(7) .
S2 Cu1 N1 C1 -90.7(7) .
N2 Cu1 N1 C5 -4.4(6) .
N4 Cu1 N1 C5 -179.1(6) .
S1 Cu1 N1 C5 -55.6(8) .
S2 Cu1 N1 C5 84.5(6) .
N4 Cu1 N2 C6 88(3) .
N1 Cu1 N2 C6 4.7(6) .
S1 Cu1 N2 C6 166.0(6) .
S2 Cu1 N2 C6 -97.6(6) .
N4 Cu1 N2 C7 -99(3) .
N1 Cu1 N2 C7 178.3(6) .
S1 Cu1 N2 C7 -20.3(6) .
S2 Cu1 N2 C7 76.1(6) .
N2 Cu1 N4 C15 -123(3) .
N1 Cu1 N4 C15 -41.2(15) .
S1 Cu1 N4 C15 158.7(14) .
S2 Cu1 N4 C15 61.7(15) .
C5 N1 C1 C2 -0.7(12) .
Cu1 N1 C1 C2 174.2(6) .
N1 C1 C2 C3 0.7(13) .
C1 C2 C3 C4 -0.9(13) .
C2 C3 C4 C5 1.2(14) .
C1 N1 C5 C4 1.0(13) .
Cu1 N1 C5 C4 -174.8(7) .
C1 N1 C5 C6 179.3(8) .
Cu1 N1 C5 C6 3.5(10) .
C3 C4 C5 N1 -1.2(14) .
C3 C4 C5 C6 -179.4(9) .
C7 N2 C6 C5 -177.6(8) .
Cu1 N2 C6 C5 -4.1(11) .
N1 C5 C6 N2 0.3(13) .
C4 C5 C6 N2 178.5(8) .
C6 N2 C7 C8 9.6(14) .
Cu1 N2 C7 C8 -163.5(7) .
C6 N2 C7 C12 -174.9(8) .
Cu1 N2 C7 C12 12.0(10) .
C12 C7 C8 C9 -1.3(13) .
N2 C7 C8 C9 174.0(8) .
C7 C8 C9 C10 0.0(14) .
C8 C9 C10 C11 0.5(14) .
C9 C10 C11 C12 0.3(13) .
C10 C11 C12 C7 -1.6(13) .
C10 C11 C12 S1 175.0(7) .
C8 C7 C12 C11 2.1(13) .
N2 C7 C12 C11 -173.7(7) .
C8 C7 C12 S1 -174.7(6) .
N2 C7 C12 S1 9.5(11) .
C13 S1 C12 C11 52.6(8) .
Cu1 S1 C12 C11 162.8(7) .
C13 S1 C12 C7 -130.7(7) .
Cu1 S1 C12 C7 -20.5(7) .
Cu2 N3 C14 S2 14E1(3) 4_546
Cu1 S2 C14 N3 -7E1(3) .
Cu1 N4 C15 S3 -124(11) .
Cu2 S3 C15 N4 -146(12) .
Cu2 N5 C16 S4 14E1(3) 3_576
Cu2 S4 C16 N5 -2E1(3) .
